data_7056743
loop_
_publ_author_name
'Bharty, M. K.'
'Paswan, Santosh'
'Bharati, P.'
'Sonkar, Piyush Kumar'
'Ganesan, Vellaichamy'
'Butcher, Raymond J.'

_publ_section_title
;
 Square planar Ni(II) complexes of acetone N4-phenyl-thiosemicarbazone and
 in situ generated benzoyl thiosemicarbazide ligand: Synthesis, spectral
 and structural characterizations, thermal behaviour and electrochemical
 studies
;
_journal_name_full 'New Journal of Chemistry'
_journal_paper_doi 10.1039/C7NJ01030C
_journal_year 2017
_chemical_formula_moiety 'C4 H6 N6 Ni S2'
_chemical_formula_sum 'C4 H6 N6 Ni S2'
_chemical_formula_weight 260.98
_space_group_crystal_system orthorhombic
_space_group_IT_number 60
_space_group_name_Hall '-P 2n 2ab'
_space_group_name_H-M_alt 'P b c n'
_symmetry_space_group_name_Hall '-P 2n 2ab'
_symmetry_space_group_name_H-M 'P b c n'
_atom_sites_solution_hydrogens mixed
_audit_creation_method SHELXL-2016/6
_audit_update_record
;
2017-07-12 deposited with the CCDC.
2017-11-10 downloaded from the CCDC.
;
_cell_angle_alpha 90
_cell_angle_beta 90
_cell_angle_gamma 90
_cell_formula_units_Z 4
_cell_length_a 8.109(4)
_cell_length_b 14.882(6)
_cell_length_c 7.304(4)
_cell_measurement_reflns_used 2121
_cell_measurement_temperature 296(2)
_cell_measurement_theta_max 25.152
_cell_measurement_theta_min 4.012
_cell_volume 881.4(7)
_computing_cell_refinement 'Bruker Apex 2'
_computing_data_collection 'Bruker Apex 2'
_computing_data_reduction 'Bruker Saint'
_computing_molecular_graphics 'SHELXTL (Sheldrick, 2008)'
_computing_publication_material 'SHELXTL (Sheldrick, 2008)'
_computing_structure_refinement 'SHELXL-2016/6 (Sheldrick, 2016)'
_computing_structure_solution 'Shelxt (Sheldrick, 2015)'
_diffrn_ambient_temperature 296(2)
_diffrn_measured_fraction_theta_full 0.991
_diffrn_measured_fraction_theta_max 0.904
_diffrn_measurement_device_type 'Bruker Apex 2 CCD'
_diffrn_measurement_method '\w scans'
_diffrn_radiation_type MoK\a
_diffrn_radiation_wavelength 0.71073
_diffrn_reflns_av_R_equivalents 0.0362
_diffrn_reflns_av_sigmaI/netI 0.0427
_diffrn_reflns_Laue_measured_fraction_full 0.991
_diffrn_reflns_Laue_measured_fraction_max 0.904
_diffrn_reflns_limit_h_max 10
_diffrn_reflns_limit_h_min -11
_diffrn_reflns_limit_k_max 20
_diffrn_reflns_limit_k_min -21
_diffrn_reflns_limit_l_max 4
_diffrn_reflns_limit_l_min -10
_diffrn_reflns_number 8833
_diffrn_reflns_point_group_measured_fraction_full 0.991
_diffrn_reflns_point_group_measured_fraction_max 0.904
_diffrn_reflns_theta_full 25.242
_diffrn_reflns_theta_max 31.08
_diffrn_reflns_theta_min 2.74
_exptl_absorpt_coefficient_mu 2.633
_exptl_absorpt_correction_T_max 0.892
_exptl_absorpt_correction_T_min 0.765
_exptl_absorpt_correction_type multi-scan
_exptl_absorpt_process_details 'Sheldrick, 1996)'
_exptl_crystal_colour 'dark brown'
_exptl_crystal_density_diffrn 1.967
_exptl_crystal_description prism
_exptl_crystal_F_000 528
_exptl_crystal_size_max 0.33
_exptl_crystal_size_mid 0.26
_exptl_crystal_size_min 0.19
_refine_diff_density_max 0.654
_refine_diff_density_min -0.343
_refine_diff_density_rms 0.092
_refine_ls_extinction_method none
_refine_ls_goodness_of_fit_ref 1.117
_refine_ls_hydrogen_treatment mixed
_refine_ls_matrix_type full
_refine_ls_number_parameters 64
_refine_ls_number_reflns 1282
_refine_ls_number_restraints 0
_refine_ls_restrained_S_all 1.117
_refine_ls_R_factor_all 0.0802
_refine_ls_R_factor_gt 0.0435
_refine_ls_shift/su_max 0.001
_refine_ls_shift/su_mean 0.000
_refine_ls_structure_factor_coef Fsqd
_refine_ls_weighting_details 'w=1/[\s^2^(Fo^2^)+(0.0255P)^2^+0.8703P] where P=(Fo^2^+2Fc^2^)/3'
_refine_ls_weighting_scheme calc
_refine_ls_wR_factor_gt 0.0753
_refine_ls_wR_factor_ref 0.0864
_reflns_Friedel_coverage 0.000
_reflns_number_gt 850
_reflns_number_total 1282
_reflns_threshold_expression 'I > 2\s(I)'
_cod_data_source_file c7nj01030c2.cif
_cod_data_source_block shelx-2
_cod_original_cell_volume 881.3(7)
_cod_database_code 7056743
_shelx_shelxl_version_number 2016/6
_shelx_space_group_comment
;
The symmetry employed for this shelxl refinement is uniquely defined
by the following loop, which should always be used as a source of
symmetry information in preference to the above space-group names.
They are only intended as comments.
;

loop_
_space_group_symop_operation_xyz
'x, y, z'
'-x+1/2, -y+1/2, z+1/2'
'-x, y, -z+1/2'
'x+1/2, -y+1/2, -z'
'-x, -y, -z'
'x-1/2, y-1/2, -z-1/2'
'x, -y, z-1/2'
'-x-1/2, y-1/2, z'

loop_
_atom_site_label
_atom_site_type_symbol
_atom_site_fract_x
_atom_site_fract_y
_atom_site_fract_z
_atom_site_U_iso_or_equiv
_atom_site_adp_type
_atom_site_occupancy
_atom_site_site_symmetry_order
_atom_site_calc_flag
_atom_site_refinement_flags_posn
_atom_site_refinement_flags_adp
_atom_site_refinement_flags_occupancy
Ni1 Ni 0.500000 0.59659(3) 0.250000 0.03482(19) Uani 1 2 d S T P
S1 S 0.69050(11) 0.68815(5) 0.33869(14) 0.0497(3) Uani 1 1 d . . .
N1 N 0.6408(3) 0.50414(16) 0.3198(4) 0.0354(6) Uani 1 1 d . . .
N2 N 0.7938(3) 0.51616(17) 0.3965(4) 0.0401(7) Uani 1 1 d . . .
N3 N 0.9675(3) 0.6275(2) 0.4914(5) 0.0599(9) Uani 1 1 d . . .
H3A H 1.035979 0.587180 0.528002 0.072 Uiso 1 1 calc R U .
H3B H 0.990870 0.683525 0.504553 0.072 Uiso 1 1 calc R U .
C1 C 0.5820(4) 0.4233(2) 0.2914(5) 0.0430(8) Uani 1 1 d . . .
H1C H 0.639(3) 0.3750(18) 0.320(4) 0.022(7) Uiso 1 1 d . . .
C2 C 0.8255(4) 0.6033(2) 0.4145(5) 0.0428(8) Uani 1 1 d . . .

loop_
_atom_site_aniso_label
_atom_site_aniso_U_11
_atom_site_aniso_U_22
_atom_site_aniso_U_33
_atom_site_aniso_U_23
_atom_site_aniso_U_13
_atom_site_aniso_U_12
Ni1 0.0300(3) 0.0301(3) 0.0444(3) 0.000 -0.0037(3) 0.000
S1 0.0422(5) 0.0320(4) 0.0748(7) -0.0022(4) -0.0141(4) -0.0016(4)
N1 0.0313(13) 0.0339(14) 0.0409(14) -0.0001(11) 0.0003(11) 0.0004(11)
N2 0.0279(13) 0.0394(16) 0.0530(18) -0.0014(12) -0.0070(12) 0.0021(12)
N3 0.0474(19) 0.0441(16) 0.088(2) -0.0043(16) -0.0244(16) -0.0021(14)
C1 0.0425(19) 0.0317(18) 0.055(2) 0.0030(14) 0.0012(15) 0.0026(15)
C2 0.0333(17) 0.045(2) 0.050(2) 0.0003(16) -0.0032(15) 0.0047(15)

loop_
_atom_type_symbol
_atom_type_description
_atom_type_scat_dispersion_real
_atom_type_scat_dispersion_imag
_atom_type_scat_source
C C 0.0033 0.0016 'International Tables Vol C Tables 4.2.6.8 and 6.1.1.4'
H H 0.0000 0.0000 'International Tables Vol C Tables 4.2.6.8 and 6.1.1.4'
N N 0.0061 0.0033 'International Tables Vol C Tables 4.2.6.8 and 6.1.1.4'
S S 0.1246 0.1234 'International Tables Vol C Tables 4.2.6.8 and 6.1.1.4'
Ni Ni 0.3393 1.1124 'International Tables Vol C Tables 4.2.6.8 and 6.1.1.4'

loop_
_geom_angle_atom_site_label_1
_geom_angle_atom_site_label_2
_geom_angle_atom_site_label_3
_geom_angle
_geom_angle_site_symmetry_1
_geom_angle_site_symmetry_3
N1 Ni1 N1 84.52(15) . 3_655
N1 Ni1 S1 86.87(8) . .
N1 Ni1 S1 171.33(8) 3_655 .
N1 Ni1 S1 171.33(8) . 3_655
N1 Ni1 S1 86.87(8) 3_655 3_655
S1 Ni1 S1 101.75(6) . 3_655
C2 S1 Ni1 94.96(12) . .
C1 N1 N2 120.9(3) . .
C1 N1 Ni1 114.4(2) . .
N2 N1 Ni1 124.77(19) . .
C2 N2 N1 110.0(2) . .
C2 N3 H3A 120.0 . .
C2 N3 H3B 120.0 . .
H3A N3 H3B 120.0 . .
N1 C1 C1 113.38(18) . 3_655
N1 C1 H1C 121.3(18) . .
C1 C1 H1C 125.3(17) 3_655 .
N2 C2 N3 118.3(3) . .
N2 C2 S1 123.3(2) . .
N3 C2 S1 118.4(3) . .

loop_
_geom_bond_atom_site_label_1
_geom_bond_atom_site_label_2
_geom_bond_distance
_geom_bond_site_symmetry_2
Ni1 N1 1.859(2) .
Ni1 N1 1.859(2) 3_655
Ni1 S1 2.1592(11) .
Ni1 S1 2.1592(10) 3_655
S1 C2 1.761(3) .
N1 C1 1.310(4) .
N1 N2 1.373(3) .
N2 C2 1.328(4) .
N3 C2 1.331(4) .
N3 H3A 0.8600 .
N3 H3B 0.8600 .
C1 C1 1.460(7) 3_655
C1 H1C 0.88(3) .

loop_
_geom_hbond_atom_site_label_D
_geom_hbond_atom_site_label_H
_geom_hbond_atom_site_label_A
_geom_hbond_distance_DH
_geom_hbond_distance_HA
_geom_hbond_distance_DA
_geom_hbond_angle_DHA
_geom_hbond_site_symmetry_A
N3 H3A N2 0.86 2.14 2.998(4) 176.7 5_766
N3 H3B S1 0.86 2.75 3.512(3) 148.0 4_566

loop_
_geom_torsion_atom_site_label_1
_geom_torsion_atom_site_label_2
_geom_torsion_atom_site_label_3
_geom_torsion_atom_site_label_4
_geom_torsion
_geom_torsion_site_symmetry_1
_geom_torsion_site_symmetry_4
N1 Ni1 N1 C1 -0.25(18) 3_655 .
S1 Ni1 N1 C1 -179.2(2) . .
N1 Ni1 N1 N2 -179.7(3) 3_655 .
S1 Ni1 N1 N2 1.3(2) . .
C1 N1 N2 C2 -179.0(3) . .
Ni1 N1 N2 C2 0.4(4) . .
N2 N1 C1 C1 -179.9(3) . 3_655
Ni1 N1 C1 C1 0.7(5) . 3_655
N1 N2 C2 N3 178.3(3) . .
N1 N2 C2 S1 -2.7(4) . .
Ni1 S1 C2 N2 3.2(3) . .
Ni1 S1 C2 N3 -177.7(3) . .
